data_1558764
loop_
_publ_author_name
'He\&s, Merlin'
'Stennett, Thomas'
'Fantuzzi, Felipe'
'Bertermann, R\"udiger'
'Schock, Marvin'
'Sch\"afer, Marius'
'Thiess, Torsten'
'Braunschweig, Holger'

_publ_section_title
;
 Diverse Ring-Opening Reactions of Rhodium \h4-Azaborete Complexes
;
_journal_name_full 'Chemical Science'
_journal_paper_doi 10.1039/D0SC02283G
_journal_year 2020
_chemical_formula_moiety 'C33 H55 B2 Cl N O2 P2 Rh'
_chemical_formula_sum 'C33 H55 B2 Cl N O2 P2 Rh'
_chemical_formula_weight 719.70
_space_group_crystal_system monoclinic
_space_group_IT_number 14
_space_group_name_Hall '-P 2ybc'
_space_group_name_H-M_alt 'P 1 21/c 1'
_atom_sites_solution_hydrogens geom
_atom_sites_solution_primary dual
_atom_sites_solution_secondary difmap
_audit_creation_method SHELXL-2017/1
_audit_update_record
;
2020-04-15 deposited with the CCDC.	2020-07-23 downloaded from the CCDC.
;
_cell_angle_alpha 90
_cell_angle_beta 101.13(3)
_cell_angle_gamma 90
_cell_formula_units_Z 4
_cell_length_a 9.831(6)
_cell_length_b 19.140(9)
_cell_length_c 19.599(10)
_cell_measurement_reflns_used 9937
_cell_measurement_temperature 100(2)
_cell_measurement_theta_max 26.67
_cell_measurement_theta_min 2.36
_cell_volume 3618(3)
_computing_cell_refinement 'Saint+ ver. V8.37A (Bruker AXS)'
_computing_data_collection 'APEX2 ver. 2014.9 (Bruker AXS)'
_computing_data_reduction 'Saint+ ver. V8.37A (Bruker AXS)'
_computing_molecular_graphics 'ShelXLe (Huebschle et all, 2011)'
_computing_publication_material 'SHELXL-2017/1 (Sheldrick, 2017)'
_computing_structure_refinement 'SHELXL-2017/1 (Sheldrick, 2017)'
_computing_structure_solution 'SHELXT (Sheldrick, 2014)'
_diffrn_ambient_temperature 100(2)
_diffrn_detector 'CMOS area detector (Photon II)'
_diffrn_detector_area_resol_mean 7.5
_diffrn_measured_fraction_theta_full 0.999
_diffrn_measured_fraction_theta_max 0.999
_diffrn_measurement_device_type 'Bruker D8 Quest'
_diffrn_measurement_method '\f and \w scans'
_diffrn_radiation_monochromator 'multi-layer mirror'
_diffrn_radiation_type MoK\a
_diffrn_radiation_wavelength 0.71073
_diffrn_reflns_av_R_equivalents 0.1019
_diffrn_reflns_av_unetI/netI 0.0655
_diffrn_reflns_Laue_measured_fraction_full 0.999
_diffrn_reflns_Laue_measured_fraction_max 0.999
_diffrn_reflns_limit_h_max 12
_diffrn_reflns_limit_h_min -12
_diffrn_reflns_limit_k_max 23
_diffrn_reflns_limit_k_min -23
_diffrn_reflns_limit_l_max 24
_diffrn_reflns_limit_l_min -24
_diffrn_reflns_number 40271
_diffrn_reflns_point_group_measured_fraction_full 0.999
_diffrn_reflns_point_group_measured_fraction_max 0.999
_diffrn_reflns_theta_full 26.000
_diffrn_reflns_theta_max 26.371
_diffrn_reflns_theta_min 2.118
_diffrn_source 'microfocus sealed tube (Incoatec ImS)'
_exptl_absorpt_coefficient_mu 0.663
_exptl_absorpt_correction_T_max 0.7454
_exptl_absorpt_correction_T_min 0.6555
_exptl_absorpt_correction_type multi-scan
_exptl_absorpt_process_details 'SadAbs 2016/2 (Bruker AXS)'
_exptl_crystal_colour yellow
_exptl_crystal_density_diffrn 1.321
_exptl_crystal_description block
_exptl_crystal_F_000 1512
_exptl_crystal_size_max 0.226
_exptl_crystal_size_mid 0.22
_exptl_crystal_size_min 0.18
_refine_diff_density_max 0.414
_refine_diff_density_min -0.447
_refine_diff_density_rms 0.091
_refine_ls_extinction_method none
_refine_ls_goodness_of_fit_ref 1.049
_refine_ls_hydrogen_treatment constr
_refine_ls_matrix_type full
_refine_ls_number_parameters 395
_refine_ls_number_reflns 7391
_refine_ls_number_restraints 0
_refine_ls_restrained_S_all 1.049
_refine_ls_R_factor_all 0.0626
_refine_ls_R_factor_gt 0.0405
_refine_ls_shift/su_max 0.002
_refine_ls_shift/su_mean 0.000
_refine_ls_structure_factor_coef Fsqd
_refine_ls_weighting_details 'w=1/[\s^2^(Fo^2^)+(0.0266P)^2^+0.8911P] where P=(Fo^2^+2Fc^2^)/3'
_refine_ls_weighting_scheme calc
_refine_ls_wR_factor_gt 0.0811
_refine_ls_wR_factor_ref 0.0926
_reflns_Friedel_coverage 0.000
_reflns_number_gt 5640
_reflns_number_total 7391
_reflns_threshold_expression 'I > 2\s(I)'
_cod_data_source_file d0sc02283g2.cif
_cod_data_source_block test_a_CCDC13
_cod_original_sg_symbol_H-M 'P 21/c'
_cod_database_code 1558764
_shelx_shelxl_version_number 2017/1
_shelx_space_group_comment
;
The symmetry employed for this shelxl refinement is uniquely defined
by the following loop, which should always be used as a source of
symmetry information in preference to the above space-group names.
They are only intended as comments.
;
_shelx_estimated_absorpt_t_min 0.865
_shelx_estimated_absorpt_t_max 0.890

loop_
_space_group_symop_operation_xyz
'x, y, z'
'-x, y+1/2, -z+1/2'
'-x, -y, -z'
'x, -y-1/2, z-1/2'

loop_
_atom_site_label
_atom_site_type_symbol
_atom_site_fract_x
_atom_site_fract_y
_atom_site_fract_z
_atom_site_U_iso_or_equiv
_atom_site_adp_type
_atom_site_occupancy
_atom_site_site_symmetry_order
_atom_site_calc_flag
_atom_site_refinement_flags_posn
_atom_site_refinement_flags_adp
_atom_site_refinement_flags_occupancy
_atom_site_disorder_assembly
_atom_site_disorder_group
Rh1 Rh 0.53518(2) 0.24701(2) 0.68984(2) 0.01261(7) Uani 1 1 d . . . . .
N1 N 0.4218(2) 0.38747(12) 0.64480(13) 0.0135(5) Uani 1 1 d . . . . .
O1 O 0.1666(2) 0.19544(11) 0.55237(11) 0.0181(5) Uani 1 1 d . . . . .
C1 C 0.2303(4) 0.30739(19) 0.75079(19) 0.0283(8) Uani 1 1 d . . . . .
H1A H 0.163165 0.292778 0.779017 0.043 Uiso 1 1 calc R U . . .
H1B H 0.183458 0.311695 0.702075 0.043 Uiso 1 1 calc R U . . .
H1C H 0.270180 0.352606 0.767476 0.043 Uiso 1 1 calc R U . . .
P1 P 0.36759(8) 0.24260(4) 0.75783(4) 0.01680(17) Uani 1 1 d . . . . .
Cl1 Cl 0.69593(9) 0.18359(4) 0.78000(4) 0.02420(19) Uani 1 1 d . . . . .
B1 B 0.5419(4) 0.35197(18) 0.68245(18) 0.0155(7) Uani 1 1 d . . . . .
B2 B 0.3063(4) 0.20932(17) 0.56603(18) 0.0143(7) Uani 1 1 d . . . . .
O2 O 0.3801(2) 0.15977(11) 0.53668(12) 0.0204(5) Uani 1 1 d . . . . .
C2 C 0.4216(4) 0.23283(17) 0.85192(17) 0.0242(8) Uani 1 1 d . . . . .
H2A H 0.342060 0.218203 0.871873 0.036 Uiso 1 1 calc R U . . .
H2B H 0.456839 0.277582 0.872325 0.036 Uiso 1 1 calc R U . . .
H2C H 0.494778 0.197455 0.862014 0.036 Uiso 1 1 calc R U . . .
P2 P 0.68890(9) 0.21851(4) 0.61704(4) 0.01636(18) Uani 1 1 d . . . . .
C5 C 0.6968(3) 0.12320(16) 0.61207(18) 0.0224(7) Uani 1 1 d . . . . .
H5A H 0.768676 0.109660 0.586269 0.034 Uiso 1 1 calc R U . . .
H5B H 0.606884 0.105156 0.588137 0.034 Uiso 1 1 calc R U . . .
H5C H 0.719024 0.103717 0.659156 0.034 Uiso 1 1 calc R U . . .
C4 C 0.2694(4) 0.16218(18) 0.73532(18) 0.0283(8) Uani 1 1 d . . . . .
H4A H 0.200405 0.157173 0.765012 0.042 Uiso 1 1 calc R U . . .
H4B H 0.332732 0.122147 0.742386 0.042 Uiso 1 1 calc R U . . .
H4C H 0.222376 0.164029 0.686482 0.042 Uiso 1 1 calc R U . . .
C3 C 0.1048(4) 0.18028(18) 0.42903(18) 0.0274(8) Uani 1 1 d . . . . .
H3A H 0.084973 0.146197 0.391088 0.041 Uiso 1 1 calc R U . . .
H3B H 0.182904 0.209759 0.422735 0.041 Uiso 1 1 calc R U . . .
H3C H 0.022841 0.209545 0.428719 0.041 Uiso 1 1 calc R U . . .
C6 C 0.6583(4) 0.24123(16) 0.52489(16) 0.0215(7) Uani 1 1 d . . . . .
H6A H 0.738190 0.226812 0.505086 0.032 Uiso 1 1 calc R U . . .
H6B H 0.645495 0.291852 0.519600 0.032 Uiso 1 1 calc R U . . .
H6C H 0.574959 0.217224 0.500494 0.032 Uiso 1 1 calc R U . . .
C7 C 0.8698(3) 0.24100(17) 0.65011(18) 0.0237(7) Uani 1 1 d . . . . .
H7A H 0.926612 0.225134 0.617146 0.036 Uiso 1 1 calc R U . . .
H7B H 0.901487 0.218188 0.695139 0.036 Uiso 1 1 calc R U . . .
H7C H 0.878642 0.291767 0.655809 0.036 Uiso 1 1 calc R U . . .
C8 C 0.3392(3) 0.33846(15) 0.59979(15) 0.0136(6) Uani 1 1 d . . . . .
C9 C 0.3759(3) 0.27056(15) 0.61071(15) 0.0138(6) Uani 1 1 d . . . . .
C10 C 0.2841(3) 0.10385(16) 0.50898(18) 0.0218(7) Uani 1 1 d . . . . .
C13 C 0.1413(3) 0.14197(16) 0.49820(16) 0.0175(7) Uani 1 1 d . . . . .
C14 C 0.0208(3) 0.09737(17) 0.51009(18) 0.0246(8) Uani 1 1 d . . . . .
H14A H 0.010419 0.057270 0.478407 0.037 Uiso 1 1 calc R U . . .
H14B H -0.064370 0.125241 0.501270 0.037 Uiso 1 1 calc R U . . .
H14C H 0.038511 0.080718 0.558275 0.037 Uiso 1 1 calc R U . . .
C15 C 0.2361(3) 0.35940(15) 0.53601(16) 0.0144(6) Uani 1 1 d . . . . .
C16 C 0.0949(3) 0.34740(16) 0.53085(17) 0.0195(7) Uani 1 1 d . . . . .
H16 H 0.061149 0.330617 0.570062 0.023 Uiso 1 1 calc R U . . .
C17 C 0.0025(3) 0.35986(17) 0.46845(19) 0.0253(8) Uani 1 1 d . . . . .
H17 H -0.093875 0.352031 0.465594 0.030 Uiso 1 1 calc R U . . .
C18 C 0.0509(4) 0.38370(17) 0.41041(18) 0.0250(8) Uani 1 1 d . . . . .
H18 H -0.011741 0.391429 0.367693 0.030 Uiso 1 1 calc R U . . .
C19 C 0.1908(4) 0.39598(16) 0.41565(17) 0.0222(7) Uani 1 1 d . . . . .
H19 H 0.224293 0.412946 0.376438 0.027 Uiso 1 1 calc R U . . .
C20 C 0.2833(3) 0.38377(15) 0.47776(16) 0.0179(7) Uani 1 1 d . . . . .
H20 H 0.379499 0.392126 0.480464 0.021 Uiso 1 1 calc R U . . .
C21 C 0.3837(3) 0.46347(15) 0.65125(17) 0.0181(7) Uani 1 1 d . . . . .
C22 C 0.4486(4) 0.51075(17) 0.60292(19) 0.0258(8) Uani 1 1 d . . . . .
H22A H 0.415533 0.558747 0.605926 0.039 Uiso 1 1 calc R U . . .
H22B H 0.421893 0.494030 0.554936 0.039 Uiso 1 1 calc R U . . .
H22C H 0.549795 0.509666 0.617038 0.039 Uiso 1 1 calc R U . . .
C23 C 0.4360(4) 0.48798(17) 0.72675(18) 0.0256(8) Uani 1 1 d . . . . .
H23A H 0.408314 0.536640 0.731537 0.038 Uiso 1 1 calc R U . . .
H23B H 0.537336 0.484422 0.738147 0.038 Uiso 1 1 calc R U . . .
H23C H 0.395684 0.458439 0.758535 0.038 Uiso 1 1 calc R U . . .
C24 C 0.2268(3) 0.47443(17) 0.6360(2) 0.0260(8) Uani 1 1 d . . . . .
H24A H 0.205321 0.520750 0.652441 0.039 Uiso 1 1 calc R U . . .
H24B H 0.182700 0.438527 0.660031 0.039 Uiso 1 1 calc R U . . .
H24C H 0.191714 0.471043 0.585809 0.039 Uiso 1 1 calc R U . . .
C25 C 0.6849(3) 0.38937(15) 0.71303(16) 0.0152(7) Uani 1 1 d . . . . .
C26 C 0.7628(3) 0.41882(15) 0.66717(16) 0.0155(7) Uani 1 1 d . . . . .
C27 C 0.8835(3) 0.45696(16) 0.69250(17) 0.0183(7) Uani 1 1 d . . . . .
H27 H 0.935567 0.475817 0.660762 0.022 Uiso 1 1 calc R U . . .
C28 C 0.9283(3) 0.46767(16) 0.76355(18) 0.0200(7) Uani 1 1 d . . . . .
C29 C 0.8544(3) 0.43697(16) 0.80873(17) 0.0203(7) Uani 1 1 d . . . . .
H29 H 0.885604 0.443171 0.857327 0.024 Uiso 1 1 calc R U . . .
C30 C 0.7352(3) 0.39708(15) 0.78560(16) 0.0171(7) Uani 1 1 d . . . . .
C31 C 0.7249(3) 0.41043(17) 0.58895(16) 0.0196(7) Uani 1 1 d . . . . .
H31A H 0.732350 0.455702 0.566608 0.029 Uiso 1 1 calc R U . . .
H31B H 0.629479 0.393187 0.576060 0.029 Uiso 1 1 calc R U . . .
H31C H 0.788148 0.376976 0.573576 0.029 Uiso 1 1 calc R U . . .
C32 C 1.0535(4) 0.5127(2) 0.79033(19) 0.0308(9) Uani 1 1 d . . . . .
H32A H 1.048916 0.529734 0.836974 0.046 Uiso 1 1 calc R U . . .
H32B H 1.054678 0.552479 0.759009 0.046 Uiso 1 1 calc R U . . .
H32C H 1.137987 0.484967 0.792362 0.046 Uiso 1 1 calc R U . . .
C33 C 0.6612(4) 0.36501(17) 0.83832(17) 0.0228(7) Uani 1 1 d . . . . .
H33A H 0.698476 0.384486 0.884379 0.034 Uiso 1 1 calc R U . . .
H33B H 0.675128 0.314288 0.839272 0.034 Uiso 1 1 calc R U . . .
H33C H 0.561937 0.375357 0.825636 0.034 Uiso 1 1 calc R U . . .
C12 C 0.2987(4) 0.04619(17) 0.56351(19) 0.0284(8) Uani 1 1 d . . . . .
H12A H 0.240447 0.006376 0.544923 0.043 Uiso 1 1 calc R U . . .
H12B H 0.269225 0.063853 0.605295 0.043 Uiso 1 1 calc R U . . .
H12C H 0.395714 0.031256 0.575371 0.043 Uiso 1 1 calc R U . . .
C11 C 0.3257(4) 0.07670(19) 0.4434(2) 0.0350(9) Uani 1 1 d . . . . .
H11A H 0.260431 0.040366 0.422634 0.053 Uiso 1 1 calc R U . . .
H11B H 0.419372 0.057019 0.454871 0.053 Uiso 1 1 calc R U . . .
H11C H 0.324288 0.115160 0.410259 0.053 Uiso 1 1 calc R U . . .

loop_
_atom_site_aniso_label
_atom_site_aniso_U_11
_atom_site_aniso_U_22
_atom_site_aniso_U_33
_atom_site_aniso_U_23
_atom_site_aniso_U_13
_atom_site_aniso_U_12
Rh1 0.01296(12) 0.01186(12) 0.01265(12) 0.00121(9) 0.00156(9) 0.00064(10)
N1 0.0132(12) 0.0102(12) 0.0166(13) -0.0005(10) 0.0014(11) 0.0010(10)
O1 0.0174(11) 0.0161(11) 0.0206(12) -0.0048(9) 0.0035(10) -0.0022(9)
C1 0.0261(19) 0.034(2) 0.0261(19) 0.0058(15) 0.0074(16) 0.0067(16)
P1 0.0177(4) 0.0187(4) 0.0147(4) 0.0011(3) 0.0049(3) -0.0022(3)
Cl1 0.0246(4) 0.0250(4) 0.0210(4) 0.0069(3) -0.0006(3) 0.0062(3)
B1 0.0211(18) 0.0144(16) 0.0115(17) -0.0013(13) 0.0043(15) -0.0004(14)
B2 0.0159(17) 0.0128(17) 0.0138(17) 0.0026(13) 0.0017(14) -0.0004(13)
O2 0.0174(11) 0.0150(11) 0.0288(13) -0.0055(9) 0.0048(10) -0.0022(9)
C2 0.0278(18) 0.0274(19) 0.0181(17) 0.0036(13) 0.0063(15) -0.0040(14)
P2 0.0155(4) 0.0151(4) 0.0186(4) 0.0003(3) 0.0037(3) 0.0021(3)
C5 0.0186(16) 0.0183(16) 0.0309(19) -0.0003(14) 0.0066(15) 0.0052(13)
C4 0.036(2) 0.0292(19) 0.0212(18) -0.0009(14) 0.0084(16) -0.0136(16)
C3 0.033(2) 0.0225(18) 0.0241(19) 0.0009(14) -0.0001(16) -0.0081(15)
C6 0.0262(17) 0.0211(17) 0.0179(16) -0.0008(13) 0.0065(14) -0.0005(14)
C7 0.0163(16) 0.0251(18) 0.0290(19) 0.0002(14) 0.0025(14) 0.0011(14)
C8 0.0107(14) 0.0167(15) 0.0124(15) 0.0020(12) -0.0003(12) -0.0001(12)
C9 0.0125(15) 0.0169(15) 0.0122(15) -0.0009(11) 0.0030(12) -0.0016(11)
C10 0.0234(17) 0.0148(16) 0.0285(19) -0.0094(13) 0.0076(15) -0.0053(13)
C13 0.0206(17) 0.0154(15) 0.0160(16) -0.0045(12) 0.0023(14) -0.0068(13)
C14 0.0238(18) 0.0233(17) 0.0262(19) -0.0003(14) 0.0033(15) -0.0094(14)
C15 0.0136(15) 0.0119(14) 0.0172(16) -0.0022(12) 0.0016(13) 0.0020(12)
C16 0.0160(16) 0.0199(16) 0.0220(18) 0.0028(13) 0.0022(14) 0.0013(13)
C17 0.0141(16) 0.0243(18) 0.035(2) -0.0010(15) -0.0029(15) 0.0026(14)
C18 0.0277(19) 0.0212(17) 0.0219(18) 0.0013(14) -0.0058(15) 0.0067(14)
C19 0.0306(19) 0.0194(17) 0.0160(17) 0.0010(13) 0.0033(15) 0.0062(14)
C20 0.0167(16) 0.0145(15) 0.0219(17) -0.0011(12) 0.0023(14) 0.0004(12)
C21 0.0190(16) 0.0116(15) 0.0239(17) -0.0026(12) 0.0049(14) 0.0022(12)
C22 0.0280(19) 0.0144(16) 0.036(2) 0.0027(14) 0.0078(16) -0.0013(14)
C23 0.0273(19) 0.0198(17) 0.0276(19) -0.0082(14) 0.0005(16) 0.0058(14)
C24 0.0196(17) 0.0170(16) 0.040(2) -0.0050(15) 0.0029(16) 0.0041(13)
C25 0.0152(15) 0.0119(14) 0.0180(16) -0.0027(12) 0.0022(13) 0.0001(12)
C26 0.0145(15) 0.0130(14) 0.0173(16) -0.0013(12) -0.0010(13) 0.0016(12)
C27 0.0147(15) 0.0182(16) 0.0223(17) 0.0026(13) 0.0042(14) 0.0010(13)
C28 0.0135(15) 0.0195(16) 0.0250(18) -0.0026(13) -0.0011(14) -0.0006(13)
C29 0.0185(16) 0.0238(17) 0.0153(16) -0.0032(13) -0.0047(14) 0.0014(13)
C30 0.0189(16) 0.0134(15) 0.0174(16) 0.0003(12) -0.0002(13) 0.0029(12)
C31 0.0194(17) 0.0207(16) 0.0190(17) 0.0005(13) 0.0044(14) -0.0001(13)
C32 0.0222(18) 0.039(2) 0.029(2) -0.0041(16) -0.0020(16) -0.0110(16)
C33 0.0256(18) 0.0250(17) 0.0163(17) -0.0014(13) 0.0004(14) -0.0034(14)
C12 0.032(2) 0.0159(17) 0.036(2) 0.0016(14) 0.0030(17) 0.0016(15)
C11 0.039(2) 0.030(2) 0.038(2) -0.0161(17) 0.0138(19) -0.0070(17)

loop_
_atom_type_symbol
_atom_type_description
_atom_type_scat_dispersion_real
_atom_type_scat_dispersion_imag
_atom_type_scat_source
C C 0.0033 0.0016 'International Tables Vol C Tables 4.2.6.8 and 6.1.1.4'
H H 0.0000 0.0000 'International Tables Vol C Tables 4.2.6.8 and 6.1.1.4'
B B 0.0013 0.0007 'International Tables Vol C Tables 4.2.6.8 and 6.1.1.4'
N N 0.0061 0.0033 'International Tables Vol C Tables 4.2.6.8 and 6.1.1.4'
O O 0.0106 0.0060 'International Tables Vol C Tables 4.2.6.8 and 6.1.1.4'
P P 0.1023 0.0942 'International Tables Vol C Tables 4.2.6.8 and 6.1.1.4'
Cl Cl 0.1484 0.1585 'International Tables Vol C Tables 4.2.6.8 and 6.1.1.4'
Rh Rh -1.1178 0.9187 'International Tables Vol C Tables 4.2.6.8 and 6.1.1.4'

loop_
_exptl_crystal_face_index_h
_exptl_crystal_face_index_k
_exptl_crystal_face_index_l
_exptl_crystal_face_perp_dist
0.00 2.00 -1.00 0.0750
0.00 -2.00 1.00 0.0660
0.00 1.00 0.00 0.0790
0.00 -2.00 -1.00 0.0590
0.00 2.00 1.00 0.0870
-1.00 2.00 -2.00 0.0710
1.00 -2.00 2.00 0.0990
-1.00 1.00 -2.00 0.0750
1.00 -2.00 1.00 0.0900
-1.00 2.00 -1.00 0.0750
1.00 -1.00 2.00 0.1120
0.00 -1.00 -1.00 0.0560
0.00 1.00 1.00 0.1040
-1.00 2.00 0.00 0.0990
1.00 -2.00 0.00 0.1080
1.00 0.00 2.00 0.1180
-2.00 1.00 -2.00 0.0940
-1.00 1.00 0.00 0.1060
1.00 -1.00 0.00 0.1220
0.00 1.00 2.00 0.1140
-2.00 2.00 1.00 0.1100
2.00 -2.00 -1.00 0.1220
-1.00 -2.00 2.00 0.0940
1.00 2.00 -2.00 0.0820
-1.00 -2.00 -1.00 0.0820
1.00 2.00 1.00 0.0910
0.00 1.00 -2.00 0.0680
0.00 -1.00 2.00 0.1020
1.00 2.00 2.00 0.1030
-1.00 -2.00 -2.00 0.0750
0.00 1.00 -1.00 0.0630
0.00 -1.00 1.00 0.0880

loop_
_geom_angle_atom_site_label_1
_geom_angle_atom_site_label_2
_geom_angle_atom_site_label_3
_geom_angle
_geom_angle_site_symmetry_1
_geom_angle_site_symmetry_3
_geom_angle_publ_flag
B1 Rh1 C9 75.83(13) . . ?
B1 Rh1 P1 96.60(11) . . ?
C9 Rh1 P1 85.30(10) . . ?
B1 Rh1 P2 98.90(11) . . ?
C9 Rh1 P2 94.58(10) . . ?
P1 Rh1 P2 163.99(3) . . ?
B1 Rh1 Cl1 121.29(10) . . ?
C9 Rh1 Cl1 162.71(8) . . ?
P1 Rh1 Cl1 89.91(5) . . ?
P2 Rh1 Cl1 85.50(5) . . ?
C8 N1 B1 108.6(2) . . ?
C8 N1 C21 124.2(2) . . ?
B1 N1 C21 127.1(2) . . ?
B2 O1 C13 107.5(2) . . ?
P1 C1 H1A 109.5 . . ?
P1 C1 H1B 109.5 . . ?
H1A C1 H1B 109.5 . . ?
P1 C1 H1C 109.5 . . ?
H1A C1 H1C 109.5 . . ?
H1B C1 H1C 109.5 . . ?
C1 P1 C4 101.92(18) . . ?
C1 P1 C2 102.30(17) . . ?
C4 P1 C2 101.22(16) . . ?
C1 P1 Rh1 122.18(13) . . ?
C4 P1 Rh1 107.10(13) . . ?
C2 P1 Rh1 119.01(13) . . ?
N1 B1 C25 124.1(3) . . ?
N1 B1 Rh1 118.2(2) . . ?
C25 B1 Rh1 117.5(2) . . ?
O1 B2 O2 111.8(3) . . ?
O1 B2 C9 125.1(3) . . ?
O2 B2 C9 123.1(3) . . ?
B2 O2 C10 107.7(2) . . ?
P1 C2 H2A 109.5 . . ?
P1 C2 H2B 109.5 . . ?
H2A C2 H2B 109.5 . . ?
P1 C2 H2C 109.5 . . ?
H2A C2 H2C 109.5 . . ?
H2B C2 H2C 109.5 . . ?
C7 P2 C6 104.97(17) . . ?
C7 P2 C5 101.88(15) . . ?
C6 P2 C5 100.69(16) . . ?
C7 P2 Rh1 115.46(13) . . ?
C6 P2 Rh1 123.15(12) . . ?
C5 P2 Rh1 107.74(12) . . ?
P2 C5 H5A 109.5 . . ?
P2 C5 H5B 109.5 . . ?
H5A C5 H5B 109.5 . . ?
P2 C5 H5C 109.5 . . ?
H5A C5 H5C 109.5 . . ?
H5B C5 H5C 109.5 . . ?
P1 C4 H4A 109.5 . . ?
P1 C4 H4B 109.5 . . ?
H4A C4 H4B 109.5 . . ?
P1 C4 H4C 109.5 . . ?
H4A C4 H4C 109.5 . . ?
H4B C4 H4C 109.5 . . ?
C13 C3 H3A 109.5 . . ?
C13 C3 H3B 109.5 . . ?
H3A C3 H3B 109.5 . . ?
C13 C3 H3C 109.5 . . ?
H3A C3 H3C 109.5 . . ?
H3B C3 H3C 109.5 . . ?
P2 C6 H6A 109.5 . . ?
P2 C6 H6B 109.5 . . ?
H6A C6 H6B 109.5 . . ?
P2 C6 H6C 109.5 . . ?
H6A C6 H6C 109.5 . . ?
H6B C6 H6C 109.5 . . ?
P2 C7 H7A 109.5 . . ?
P2 C7 H7B 109.5 . . ?
H7A C7 H7B 109.5 . . ?
P2 C7 H7C 109.5 . . ?
H7A C7 H7C 109.5 . . ?
H7B C7 H7C 109.5 . . ?
C9 C8 N1 115.5(2) . . ?
C9 C8 C15 120.2(3) . . ?
N1 C8 C15 123.3(2) . . ?
C8 C9 B2 124.3(3) . . ?
C8 C9 Rh1 118.4(2) . . ?
B2 C9 Rh1 117.2(2) . . ?
O2 C10 C11 107.8(3) . . ?
O2 C10 C12 107.7(3) . . ?
C11 C10 C12 110.0(3) . . ?
O2 C10 C13 102.0(2) . . ?
C11 C10 C13 115.4(3) . . ?
C12 C10 C13 113.2(3) . . ?
O1 C13 C14 108.1(3) . . ?
O1 C13 C3 106.7(2) . . ?
C14 C13 C3 110.6(3) . . ?
O1 C13 C10 101.9(2) . . ?
C14 C13 C10 115.2(3) . . ?
C3 C13 C10 113.4(3) . . ?
C13 C14 H14A 109.5 . . ?
C13 C14 H14B 109.5 . . ?
H14A C14 H14B 109.5 . . ?
C13 C14 H14C 109.5 . . ?
H14A C14 H14C 109.5 . . ?
H14B C14 H14C 109.5 . . ?
C16 C15 C20 118.8(3) . . ?
C16 C15 C8 121.3(3) . . ?
C20 C15 C8 119.5(3) . . ?
C15 C16 C17 120.5(3) . . ?
C15 C16 H16 119.8 . . ?
C17 C16 H16 119.8 . . ?
C18 C17 C16 120.3(3) . . ?
C18 C17 H17 119.8 . . ?
C16 C17 H17 119.8 . . ?
C19 C18 C17 119.2(3) . . ?
C19 C18 H18 120.4 . . ?
C17 C18 H18 120.4 . . ?
C18 C19 C20 120.7(3) . . ?
C18 C19 H19 119.6 . . ?
C20 C19 H19 119.6 . . ?
C19 C20 C15 120.5(3) . . ?
C19 C20 H20 119.7 . . ?
C15 C20 H20 119.7 . . ?
N1 C21 C24 111.9(2) . . ?
N1 C21 C22 112.1(3) . . ?
C24 C21 C22 108.8(3) . . ?
N1 C21 C23 109.3(2) . . ?
C24 C21 C23 106.4(3) . . ?
C22 C21 C23 108.1(3) . . ?
C21 C22 H22A 109.5 . . ?
C21 C22 H22B 109.5 . . ?
H22A C22 H22B 109.5 . . ?
C21 C22 H22C 109.5 . . ?
H22A C22 H22C 109.5 . . ?
H22B C22 H22C 109.5 . . ?
C21 C23 H23A 109.5 . . ?
C21 C23 H23B 109.5 . . ?
H23A C23 H23B 109.5 . . ?
C21 C23 H23C 109.5 . . ?
H23A C23 H23C 109.5 . . ?
H23B C23 H23C 109.5 . . ?
C21 C24 H24A 109.5 . . ?
C21 C24 H24B 109.5 . . ?
H24A C24 H24B 109.5 . . ?
C21 C24 H24C 109.5 . . ?
H24A C24 H24C 109.5 . . ?
H24B C24 H24C 109.5 . . ?
C26 C25 C30 118.1(3) . . ?
C26 C25 B1 119.4(3) . . ?
C30 C25 B1 122.5(3) . . ?
C27 C26 C25 120.7(3) . . ?
C27 C26 C31 116.2(3) . . ?
C25 C26 C31 123.1(3) . . ?
C28 C27 C26 121.0(3) . . ?
C28 C27 H27 119.5 . . ?
C26 C27 H27 119.5 . . ?
C29 C28 C27 118.4(3) . . ?
C29 C28 C32 120.9(3) . . ?
C27 C28 C32 120.7(3) . . ?
C28 C29 C30 122.4(3) . . ?
C28 C29 H29 118.8 . . ?
C30 C29 H29 118.8 . . ?
C29 C30 C25 119.3(3) . . ?
C29 C30 C33 119.1(3) . . ?
C25 C30 C33 121.6(3) . . ?
C26 C31 H31A 109.5 . . ?
C26 C31 H31B 109.5 . . ?
H31A C31 H31B 109.5 . . ?
C26 C31 H31C 109.5 . . ?
H31A C31 H31C 109.5 . . ?
H31B C31 H31C 109.5 . . ?
C28 C32 H32A 109.5 . . ?
C28 C32 H32B 109.5 . . ?
H32A C32 H32B 109.5 . . ?
C28 C32 H32C 109.5 . . ?
H32A C32 H32C 109.5 . . ?
H32B C32 H32C 109.5 . . ?
C30 C33 H33A 109.5 . . ?
C30 C33 H33B 109.5 . . ?
H33A C33 H33B 109.5 . . ?
C30 C33 H33C 109.5 . . ?
H33A C33 H33C 109.5 . . ?
H33B C33 H33C 109.5 . . ?
C10 C12 H12A 109.5 . . ?
C10 C12 H12B 109.5 . . ?
H12A C12 H12B 109.5 . . ?
C10 C12 H12C 109.5 . . ?
H12A C12 H12C 109.5 . . ?
H12B C12 H12C 109.5 . . ?
C10 C11 H11A 109.5 . . ?
C10 C11 H11B 109.5 . . ?
H11A C11 H11B 109.5 . . ?
C10 C11 H11C 109.5 . . ?
H11A C11 H11C 109.5 . . ?
H11B C11 H11C 109.5 . . ?

loop_
_geom_bond_atom_site_label_1
_geom_bond_atom_site_label_2
_geom_bond_distance
_geom_bond_site_symmetry_2
_geom_bond_publ_flag
Rh1 B1 2.016(3) . ?
Rh1 C9 2.031(3) . ?
Rh1 P1 2.3118(14) . ?
Rh1 P2 2.3344(13) . ?
Rh1 Cl1 2.4525(12) . ?
N1 C8 1.429(4) . ?
N1 B1 1.437(4) . ?
N1 C21 1.513(4) . ?
O1 B2 1.373(4) . ?
O1 C13 1.461(4) . ?
C1 P1 1.819(4) . ?
C1 H1A 0.9800 . ?
C1 H1B 0.9800 . ?
C1 H1C 0.9800 . ?
P1 C4 1.825(3) . ?
P1 C2 1.827(3) . ?
B1 C25 1.588(4) . ?
B2 O2 1.385(4) . ?
B2 C9 1.542(4) . ?
O2 C10 1.461(4) . ?
C2 H2A 0.9800 . ?
C2 H2B 0.9800 . ?
C2 H2C 0.9800 . ?
P2 C7 1.823(3) . ?
P2 C6 1.825(3) . ?
P2 C5 1.829(3) . ?
C5 H5A 0.9800 . ?
C5 H5B 0.9800 . ?
C5 H5C 0.9800 . ?
C4 H4A 0.9800 . ?
C4 H4B 0.9800 . ?
C4 H4C 0.9800 . ?
C3 C13 1.522(4) . ?
C3 H3A 0.9800 . ?
C3 H3B 0.9800 . ?
C3 H3C 0.9800 . ?
C6 H6A 0.9800 . ?
C6 H6B 0.9800 . ?
C6 H6C 0.9800 . ?
C7 H7A 0.9800 . ?
C7 H7B 0.9800 . ?
C7 H7C 0.9800 . ?
C8 C9 1.355(4) . ?
C8 C15 1.503(4) . ?
C10 C11 1.514(5) . ?
C10 C12 1.524(5) . ?
C10 C13 1.559(5) . ?
C13 C14 1.514(4) . ?
C14 H14A 0.9800 . ?
C14 H14B 0.9800 . ?
C14 H14C 0.9800 . ?
C15 C16 1.391(4) . ?
C15 C20 1.393(5) . ?
C16 C17 1.396(4) . ?
C16 H16 0.9500 . ?
C17 C18 1.392(5) . ?
C17 H17 0.9500 . ?
C18 C19 1.380(5) . ?
C18 H18 0.9500 . ?
C19 C20 1.392(4) . ?
C19 H19 0.9500 . ?
C20 H20 0.9500 . ?
C21 C24 1.528(4) . ?
C21 C22 1.535(5) . ?
C21 C23 1.543(4) . ?
C22 H22A 0.9800 . ?
C22 H22B 0.9800 . ?
C22 H22C 0.9800 . ?
C23 H23A 0.9800 . ?
C23 H23B 0.9800 . ?
C23 H23C 0.9800 . ?
C24 H24A 0.9800 . ?
C24 H24B 0.9800 . ?
C24 H24C 0.9800 . ?
C25 C26 1.407(5) . ?
C25 C30 1.421(4) . ?
C26 C27 1.399(4) . ?
C26 C31 1.515(4) . ?
C27 C28 1.392(5) . ?
C27 H27 0.9500 . ?
C28 C29 1.380(5) . ?
C28 C32 1.511(4) . ?
C29 C30 1.398(4) . ?
C29 H29 0.9500 . ?
C30 C33 1.504(5) . ?
C31 H31A 0.9800 . ?
C31 H31B 0.9800 . ?
C31 H31C 0.9800 . ?
C32 H32A 0.9800 . ?
C32 H32B 0.9800 . ?
C32 H32C 0.9800 . ?
C33 H33A 0.9800 . ?
C33 H33B 0.9800 . ?
C33 H33C 0.9800 . ?
C12 H12A 0.9800 . ?
C12 H12B 0.9800 . ?
C12 H12C 0.9800 . ?
C11 H11A 0.9800 . ?
C11 H11B 0.9800 . ?
C11 H11C 0.9800 . ?

loop_
_geom_torsion_atom_site_label_1
_geom_torsion_atom_site_label_2
_geom_torsion_atom_site_label_3
_geom_torsion_atom_site_label_4
_geom_torsion
_geom_torsion_site_symmetry_1
_geom_torsion_site_symmetry_2
_geom_torsion_site_symmetry_3
_geom_torsion_site_symmetry_4
_geom_torsion_publ_flag
C8 N1 B1 C25 154.2(3) . . . . ?
C21 N1 B1 C25 -27.0(5) . . . . ?
C8 N1 B1 Rh1 -20.2(3) . . . . ?
C21 N1 B1 Rh1 158.6(2) . . . . ?
C13 O1 B2 O2 -12.8(3) . . . . ?
C13 O1 B2 C9 169.4(3) . . . . ?
O1 B2 O2 C10 -7.7(3) . . . . ?
C9 B2 O2 C10 170.1(3) . . . . ?
B1 N1 C8 C9 11.0(4) . . . . ?
C21 N1 C8 C9 -167.8(3) . . . . ?
B1 N1 C8 C15 -157.7(3) . . . . ?
C21 N1 C8 C15 23.4(5) . . . . ?
N1 C8 C9 B2 -176.7(3) . . . . ?
C15 C8 C9 B2 -7.6(5) . . . . ?
N1 C8 C9 Rh1 2.1(4) . . . . ?
C15 C8 C9 Rh1 171.3(2) . . . . ?
O1 B2 C9 C8 -54.2(5) . . . . ?
O2 B2 C9 C8 128.3(4) . . . . ?
O1 B2 C9 Rh1 127.0(3) . . . . ?
O2 B2 C9 Rh1 -50.6(4) . . . . ?
B2 O2 C10 C11 145.1(3) . . . . ?
B2 O2 C10 C12 -96.2(3) . . . . ?
B2 O2 C10 C13 23.1(3) . . . . ?
B2 O1 C13 C14 147.9(3) . . . . ?
B2 O1 C13 C3 -93.1(3) . . . . ?
B2 O1 C13 C10 26.1(3) . . . . ?
O2 C10 C13 O1 -29.4(3) . . . . ?
C11 C10 C13 O1 -146.0(3) . . . . ?
C12 C10 C13 O1 85.9(3) . . . . ?
O2 C10 C13 C14 -146.3(3) . . . . ?
C11 C10 C13 C14 97.2(4) . . . . ?
C12 C10 C13 C14 -30.9(4) . . . . ?
O2 C10 C13 C3 84.9(3) . . . . ?
C11 C10 C13 C3 -31.6(4) . . . . ?
C12 C10 C13 C3 -159.7(3) . . . . ?
C9 C8 C15 C16 76.2(4) . . . . ?
N1 C8 C15 C16 -115.6(3) . . . . ?
C9 C8 C15 C20 -96.2(4) . . . . ?
N1 C8 C15 C20 72.0(4) . . . . ?
C20 C15 C16 C17 -0.2(5) . . . . ?
C8 C15 C16 C17 -172.7(3) . . . . ?
C15 C16 C17 C18 0.7(5) . . . . ?
C16 C17 C18 C19 -1.1(5) . . . . ?
C17 C18 C19 C20 1.0(5) . . . . ?
C18 C19 C20 C15 -0.5(5) . . . . ?
C16 C15 C20 C19 0.1(5) . . . . ?
C8 C15 C20 C19 172.7(3) . . . . ?
C8 N1 C21 C24 28.9(4) . . . . ?
B1 N1 C21 C24 -149.8(3) . . . . ?
C8 N1 C21 C22 -93.7(3) . . . . ?
B1 N1 C21 C22 87.7(4) . . . . ?
C8 N1 C21 C23 146.5(3) . . . . ?
B1 N1 C21 C23 -32.2(4) . . . . ?
N1 B1 C25 C26 -65.6(4) . . . . ?
Rh1 B1 C25 C26 108.7(3) . . . . ?
N1 B1 C25 C30 111.6(4) . . . . ?
Rh1 B1 C25 C30 -74.0(4) . . . . ?
C30 C25 C26 C27 -2.5(4) . . . . ?
B1 C25 C26 C27 174.8(3) . . . . ?
C30 C25 C26 C31 176.2(3) . . . . ?
B1 C25 C26 C31 -6.5(4) . . . . ?
C25 C26 C27 C28 -1.0(5) . . . . ?
C31 C26 C27 C28 -179.8(3) . . . . ?
C26 C27 C28 C29 3.0(5) . . . . ?
C26 C27 C28 C32 -176.1(3) . . . . ?
C27 C28 C29 C30 -1.4(5) . . . . ?
C32 C28 C29 C30 177.7(3) . . . . ?
C28 C29 C30 C25 -2.1(5) . . . . ?
C28 C29 C30 C33 179.6(3) . . . . ?
C26 C25 C30 C29 4.0(4) . . . . ?
B1 C25 C30 C29 -173.3(3) . . . . ?
C26 C25 C30 C33 -177.7(3) . . . . ?
B1 C25 C30 C33 5.0(5) . . . . ?
